data_4503159
loop_
_publ_author_name
'Wu, Tao'
'Li, Mian'
'Li, Dan'
'Huang, Xiao-Chun'

_publ_section_title
;
 Anionic CunInCluster-Based Architectures Induced by In Situ
 GeneratedN-Alkylated Cationic Triazolium Salts
;
_journal_issue 2
_journal_name_full 'Crystal Growth &amp; Design'
_journal_page_first 568
_journal_paper_doi 10.1021/cg070639f
_journal_volume 8
_journal_year 2008
_chemical_formula_sum 'C12 H8 Cu3 I N6'
_chemical_formula_weight 553.76
_chemical_name_systematic
;
 ?
;
_space_group_IT_number 62
_symmetry_cell_setting orthorhombic
_symmetry_space_group_name_Hall '-P 2ac 2n'
_symmetry_space_group_name_H-M 'P n m a'
_atom_sites_solution_hydrogens geom
_atom_sites_solution_primary direct
_atom_sites_solution_secondary difmap
_audit_creation_method SHELXL-97
_cell_angle_alpha 90.00
_cell_angle_beta 90.00
_cell_angle_gamma 90.00
_cell_formula_units_Z 4
_cell_length_a 11.6390(7)
_cell_length_b 29.7697(19)
_cell_length_c 4.1222(3)
_cell_measurement_temperature 293(2)
_cell_volume 1428.30(16)
_computing_structure_refinement 'SHELXL-97 (Sheldrick, 1997)'
_computing_structure_solution 'SHELXS-97 (Sheldrick, 1990)'
_diffrn_ambient_temperature 293(2)
_diffrn_measured_fraction_theta_full 0.990
_diffrn_measured_fraction_theta_max 0.990
_diffrn_radiation_monochromator graphite
_diffrn_radiation_source 'fine-focus sealed tube'
_diffrn_radiation_type MoK\a
_diffrn_radiation_wavelength 0.71073
_diffrn_reflns_av_R_equivalents 0.0287
_diffrn_reflns_av_sigmaI/netI 0.0225
_diffrn_reflns_limit_h_max 14
_diffrn_reflns_limit_h_min -14
_diffrn_reflns_limit_k_max 38
_diffrn_reflns_limit_k_min -39
_diffrn_reflns_limit_l_max 5
_diffrn_reflns_limit_l_min -5
_diffrn_reflns_number 11114
_diffrn_reflns_theta_full 27.85
_diffrn_reflns_theta_max 27.85
_diffrn_reflns_theta_min 1.37
_exptl_absorpt_coefficient_mu 6.590
_exptl_crystal_colour yellow
_exptl_crystal_density_diffrn 2.575
_exptl_crystal_density_method 'not measured'
_exptl_crystal_description block
_exptl_crystal_F_000 1048
_exptl_crystal_size_max 0.31
_exptl_crystal_size_mid 0.25
_exptl_crystal_size_min 0.18
_refine_diff_density_max 2.177
_refine_diff_density_min -1.574
_refine_diff_density_rms 0.490
_refine_ls_extinction_method none
_refine_ls_goodness_of_fit_ref 1.177
_refine_ls_hydrogen_treatment mixed
_refine_ls_matrix_type full
_refine_ls_number_parameters 103
_refine_ls_number_reflns 1722
_refine_ls_number_restraints 0
_refine_ls_restrained_S_all 1.177
_refine_ls_R_factor_all 0.0615
_refine_ls_R_factor_gt 0.0486
_refine_ls_shift/su_max 0.001
_refine_ls_shift/su_mean 0.000
_refine_ls_structure_factor_coef Fsqd
_refine_ls_weighting_details 'calc w=1/[\s^2^(Fo^2^)+(0.0860P)^2^+1.6555P] where P=(Fo^2^+2Fc^2^)/3'
_refine_ls_weighting_scheme calc
_refine_ls_wR_factor_gt 0.1283
_refine_ls_wR_factor_ref 0.1434
_reflns_number_gt 1503
_reflns_number_total 1722
_reflns_threshold_expression >2sigma(I)
_cod_data_source_file cg070639f-file001.cif
_cod_data_source_block 5
_cod_depositor_comments
;
The following automatic conversions were performed:

'_symmetry_cell_setting' value 'Orthorhombic' changed to
'orthorhombic' according to
/home/saulius/struct/CIF-dictionaries/cif_core.dic dictionary named
'cif_core.dic' version 2.4.1 from 2010-06-29.

Automatic conversion script
Id: cif_fix_values 1715 2011-07-08 13:25:40Z adriana 
;
_cod_original_sg_symbol_H-M Pnma
_cod_database_code 4503159

loop_
_symmetry_equiv_pos_as_xyz
'x, y, z'
'-x+1/2, -y, z+1/2'
'-x, y+1/2, -z'
'x+1/2, -y+1/2, -z+1/2'
'-x, -y, -z'
'x-1/2, y, -z-1/2'
'x, -y-1/2, z'
'-x-1/2, y-1/2, z-1/2'

loop_
_atom_site_label
_atom_site_type_symbol
_atom_site_fract_x
_atom_site_fract_y
_atom_site_fract_z
_atom_site_U_iso_or_equiv
_atom_site_adp_type
_atom_site_occupancy
_atom_site_symmetry_multiplicity
_atom_site_calc_flag
_atom_site_refinement_flags
I1 I 0.57726(5) 0.2500 0.26008(10) 0.0415(2) Uani 1 2 d S
Cu2 Cu 0.33225(7) 0.2500 -0.3775(3) 0.0397(3) Uani 1 2 d S
Cu1 Cu 0.57819(5) 0.31280(3) -0.23311(16) 0.0407(3) Uani 1 1 d .
C1 C 0.3860(3) 0.37671(13) -0.1050(11) 0.0250(8) Uani 1 1 d .
C2 C 0.2667(3) 0.37648(14) -0.1144(11) 0.0250(8) Uani 1 1 d .
N2 N 0.3279(3) 0.31299(13) -0.2950(10) 0.0259(8) Uani 1 1 d .
C5 C 0.3813(6) 0.45017(18) 0.1217(14) 0.0503(14) Uani 1 1 d .
H5 H 0.4186 0.4754 0.2026 0.060 Uiso 1 1 calc R
N1 N 0.4230(3) 0.33677(14) -0.2195(9) 0.0272(9) Uani 1 1 d .
C3 C 0.2015(4) 0.41317(16) -0.0065(13) 0.0361(10) Uani 1 1 d .
H3 H 0.1217 0.4128 -0.0155 0.043 Uiso 1 1 calc R
C4 C 0.2598(5) 0.44928(18) 0.1121(14) 0.0459(13) Uani 1 1 d .
H4 H 0.2188 0.4739 0.1884 0.055 Uiso 1 1 calc R
C6 C 0.4449(4) 0.41445(17) 0.0139(13) 0.0397(11) Uani 1 1 d .
H6 H 0.5247 0.4152 0.0193 0.048 Uiso 1 1 calc R
N3 N 0.2338(3) 0.33610(13) -0.2349(9) 0.0267(8) Uani 1 1 d .

loop_
_atom_site_aniso_label
_atom_site_aniso_U_11
_atom_site_aniso_U_22
_atom_site_aniso_U_33
_atom_site_aniso_U_23
_atom_site_aniso_U_13
_atom_site_aniso_U_12
I1 0.0712(4) 0.0239(3) 0.0294(3) 0.000 0.0050(2) 0.000
Cu2 0.0369(5) 0.0143(4) 0.0678(7) 0.000 0.0002(4) 0.000
Cu1 0.0127(3) 0.0431(5) 0.0663(5) 0.0015(3) 0.0004(2) -0.0001(2)
C1 0.0228(19) 0.0217(19) 0.031(2) 0.0015(16) -0.0017(16) -0.0017(15)
C2 0.0212(19) 0.023(2) 0.031(2) 0.0005(16) 0.0009(16) 0.0008(15)
N2 0.0173(18) 0.0165(18) 0.044(2) 0.0016(15) 0.0024(14) -0.0015(12)
C5 0.077(4) 0.029(3) 0.045(3) -0.011(2) -0.002(3) -0.017(3)
N1 0.0116(16) 0.0232(19) 0.047(2) 0.0004(14) -0.0021(14) -0.0018(12)
C3 0.034(2) 0.033(2) 0.042(3) -0.001(2) 0.004(2) 0.0131(19)
C4 0.066(4) 0.030(3) 0.042(3) -0.006(2) 0.003(3) 0.014(2)
C6 0.036(2) 0.038(3) 0.046(3) -0.005(2) -0.004(2) -0.014(2)
N3 0.0127(16) 0.0213(18) 0.046(2) -0.0008(14) 0.0010(13) 0.0015(13)

loop_
_atom_type_symbol
_atom_type_description
_atom_type_scat_dispersion_real
_atom_type_scat_dispersion_imag
_atom_type_scat_source
C C 0.0033 0.0016 'International Tables Vol C Tables 4.2.6.8 and 6.1.1.4'
H H 0.0000 0.0000 'International Tables Vol C Tables 4.2.6.8 and 6.1.1.4'
N N 0.0061 0.0033 'International Tables Vol C Tables 4.2.6.8 and 6.1.1.4'
Cu Cu 0.3201 1.2651 'International Tables Vol C Tables 4.2.6.8 and 6.1.1.4'
I I -0.4742 1.8119 'International Tables Vol C Tables 4.2.6.8 and 6.1.1.4'

loop_
_geom_angle_atom_site_label_1
_geom_angle_atom_site_label_2
_geom_angle_atom_site_label_3
_geom_angle
_geom_angle_site_symmetry_1
_geom_angle_site_symmetry_3
Cu1 I1 Cu1 85.20(3) 7_565 .
Cu1 I1 Cu1 179.10(2) 7_565 1_556
Cu1 I1 Cu1 95.57(3) . 1_556
Cu1 I1 Cu1 95.57(3) 7_565 7_566
Cu1 I1 Cu1 179.10(2) . 7_566
Cu1 I1 Cu1 83.65(3) 1_556 7_566
N2 Cu2 N2 159.2(2) . 7_565
N1 Cu1 N3 137.49(18) . 6_655
N1 Cu1 I1 102.92(12) . .
N3 Cu1 I1 107.17(11) 6_655 .
N1 Cu1 I1 105.24(12) . 1_554
N3 Cu1 I1 101.01(11) 6_655 1_554
I1 Cu1 I1 95.57(3) . 1_554
N1 C1 C2 107.7(3) . .
N1 C1 C6 132.2(4) . .
C2 C1 C6 120.1(4) . .
N3 C2 C1 107.3(3) . .
N3 C2 C3 130.8(4) . .
C1 C2 C3 121.9(4) . .
N3 N2 N1 111.4(4) . .
N3 N2 Cu2 124.7(3) . .
N1 N2 Cu2 122.4(3) . .
C6 C5 C4 121.1(5) . .
C1 N1 N2 106.4(3) . .
C1 N1 Cu1 129.0(3) . .
N2 N1 Cu1 124.3(3) . .
C4 C3 C2 117.3(5) . .
C3 C4 C5 121.5(5) . .
C5 C6 C1 118.1(5) . .
N2 N3 C2 107.3(3) . .
N2 N3 Cu1 125.1(3) . 6
C2 N3 Cu1 127.2(3) . 6

loop_
_geom_bond_atom_site_label_1
_geom_bond_atom_site_label_2
_geom_bond_distance
_geom_bond_site_symmetry_2
I1 Cu1 2.7620(8) 7_565
I1 Cu1 2.7620(8) .
I1 Cu1 2.8036(8) 1_556
I1 Cu1 2.8036(8) 7_566
Cu2 N2 1.906(4) .
Cu2 N2 1.906(4) 7_565
Cu1 N1 1.943(3) .
Cu1 N3 1.944(4) 6_655
Cu1 I1 2.8036(8) 1_554
C1 N1 1.350(6) .
C1 C2 1.389(6) .
C1 C6 1.404(6) .
C2 N3 1.356(5) .
C2 C3 1.403(6) .
N2 N3 1.317(5) .
N2 N1 1.350(5) .
C5 C6 1.370(8) .
C5 C4 1.415(9) .
C3 C4 1.362(7) .
N3 Cu1 1.944(4) 6
